data_4345290
loop_
_publ_author_name
'Lin, Jian'
'Fu, Zhixing'
'Zhang, Jiaxu'
'Zhu, Yujia'
'Hu, Dandan'
'Li, Dongsheng'
'Wu, Tao'

_publ_section_title
;
 Substituent-Modulated Assembly Formation: An Approach to Enhancing the
 Photostability of Photoelectric-Sensitive Chalcogenide-Based Ion-Pair
 Hybrids.
;
_journal_issue 6
_journal_name_full 'Inorganic chemistry'
_journal_page_first 3119
_journal_page_last 3122
_journal_paper_doi 10.1021/acs.inorgchem.6b03061
_journal_volume 56
_journal_year 2017
_chemical_formula_moiety (Ge4S10)(C24N2H22)2
_chemical_formula_sum 'C48 H44 Ge4 N4 S10'
_chemical_formula_weight 1287.83
_chemical_name_systematic
; 
 T2@BV 
;
_space_group_IT_number 86
_symmetry_cell_setting tetragonal
_symmetry_space_group_name_Hall '-P 4bc'
_symmetry_space_group_name_H-M 'P 42/n :2'
_atom_sites_solution_hydrogens geom
_atom_sites_solution_primary direct
_atom_sites_solution_secondary difmap
_audit_creation_method SHELXL-97
_cell_angle_alpha 90.00
_cell_angle_beta 90.00
_cell_angle_gamma 90.00
_cell_formula_units_Z 2
_cell_length_a 15.7940(6)
_cell_length_b 15.7940(6)
_cell_length_c 10.4551(9)
_cell_measurement_reflns_used 2754
_cell_measurement_temperature 273(2)
_cell_measurement_theta_max 20.5790
_cell_measurement_theta_min 2.3361
_cell_volume 2608.0(3)
_computing_structure_refinement 'SHELXL-97 (Sheldrick, 1997)'
_computing_structure_solution 'SHELXS-97 (Sheldrick, 1990)'
_diffrn_ambient_temperature 273(2)
_diffrn_measured_fraction_theta_full 0.994
_diffrn_measured_fraction_theta_max 0.994
_diffrn_measurement_device_type 'phi and omega scans'
_diffrn_radiation_monochromator 'CCD area detector'
_diffrn_radiation_source 'fine-focus sealed tube'
_diffrn_radiation_type MoK\a
_diffrn_radiation_wavelength 0.71073
_diffrn_reflns_av_R_equivalents 0.1756
_diffrn_reflns_av_sigmaI/netI 0.0858
_diffrn_reflns_limit_h_max 14
_diffrn_reflns_limit_h_min -18
_diffrn_reflns_limit_k_max 15
_diffrn_reflns_limit_k_min -14
_diffrn_reflns_limit_l_max 11
_diffrn_reflns_limit_l_min -11
_diffrn_reflns_number 23802
_diffrn_reflns_theta_full 23.99
_diffrn_reflns_theta_max 23.99
_diffrn_reflns_theta_min 2.58
_exptl_absorpt_coefficient_mu 2.722
_exptl_absorpt_correction_T_max 0.947
_exptl_absorpt_correction_T_min 0.937
_exptl_absorpt_correction_type multi-scan
_exptl_absorpt_process_details SADABS
_exptl_crystal_colour orange
_exptl_crystal_density_diffrn 1.640
_exptl_crystal_density_method 'not measured'
_exptl_crystal_description needle
_exptl_crystal_F_000 1296
_exptl_crystal_size_max 0.1
_exptl_crystal_size_mid 0.02
_exptl_crystal_size_min 0.02
_refine_diff_density_max 0.768
_refine_diff_density_min -0.843
_refine_diff_density_rms 0.154
_refine_ls_extinction_method none
_refine_ls_goodness_of_fit_ref 1.036
_refine_ls_hydrogen_treatment mixed
_refine_ls_matrix_type full
_refine_ls_number_parameters 150
_refine_ls_number_reflns 2033
_refine_ls_number_restraints 135
_refine_ls_restrained_S_all 1.022
_refine_ls_R_factor_all 0.2156
_refine_ls_R_factor_gt 0.1144
_refine_ls_shift/su_max 0.000
_refine_ls_shift/su_mean 0.000
_refine_ls_structure_factor_coef Fsqd
_refine_ls_weighting_details 'calc w=1/[\s^2^(Fo^2^)+(0.1433P)^2^+31.1210P] where P=(Fo^2^+2Fc^2^)/3'
_refine_ls_weighting_scheme calc
_refine_ls_wR_factor_gt 0.2784
_refine_ls_wR_factor_ref 0.3267
_reflns_number_gt 1092
_reflns_number_total 2033
_reflns_threshold_expression >2sigma(I)
_cod_data_source_file ic6b03061_si_001.cif
_cod_data_source_block 7
_cod_depositor_comments
;
The following automatic conversions were performed:

'_symmetry_cell_setting' value 'Tetragonal' changed to 'tetragonal'
according to
/home/data/users/saulius/crontab/automatic-downloads/rss-feeds/ACS/lib/dictionaries/cif_core.dic
dictionary named 'cif_core.dic' version 2.4.2 from 2011-04-26.

Automatic conversion script
Id: cif_fix_values 4973 2017-02-22 13:04:09Z antanas 

 Adding full bibliography for 4345284--4345290.cif.
;
_cod_original_sg_symbol_H-M P42/n
_cod_database_code 4345290

loop_
_symmetry_equiv_pos_as_xyz
'x, y, z'
'-y, x+1/2, z+1/2'
'-x+1/2, -y+1/2, z'
'y+1/2, -x, z+1/2'
'-x, -y, -z'
'y, -x-1/2, -z-1/2'
'x-1/2, y-1/2, -z'
'-y-1/2, x, -z-1/2'

loop_
_atom_site_label
_atom_site_type_symbol
_atom_site_fract_x
_atom_site_fract_y
_atom_site_fract_z
_atom_site_U_iso_or_equiv
_atom_site_adp_type
_atom_site_occupancy
_atom_site_symmetry_multiplicity
_atom_site_calc_flag
_atom_site_refinement_flags
Ge1 Ge 0.17180(10) 0.33322(10) 0.63008(15) 0.0644(7) Uani 1 1 d .
S2 S 0.0878(3) 0.2514(3) 0.7431(4) 0.0761(13) Uani 1 1 d .
S3 S 0.2500 0.2500 0.5048(5) 0.0697(16) Uani 1 2 d S
S1 S 0.1010(4) 0.4203(3) 0.5205(5) 0.1054(19) Uani 1 1 d .
C3 C 0.0031(9) 0.4642(9) 1.0432(14) 0.083(4) Uani 1 1 d DU
C2 C 0.0451(10) 0.3898(10) 1.0121(19) 0.106(5) Uani 1 1 d DU
H2 H 0.0692 0.3829 0.9316 0.127 Uiso 1 1 calc R
N1 N 0.0203(10) 0.3282(9) 1.2107(15) 0.103(4) Uani 1 1 d DU
C4 C -0.0279(12) 0.4670(12) 1.1661(14) 0.099(5) Uani 1 1 d DU
H4 H -0.0543 0.5163 1.1939 0.119 Uiso 1 1 calc R
C1 C 0.0506(12) 0.3267(13) 1.1020(19) 0.112(5) Uani 1 1 d DU
H1 H 0.0799 0.2780 1.0786 0.135 Uiso 1 1 calc R
C5 C -0.0216(12) 0.4000(10) 1.2497(18) 0.112(5) Uani 1 1 d DU
H5 H -0.0453 0.4033 1.3310 0.134 Uiso 1 1 calc R
C7 C -0.0525(12) 0.2146(12) 1.3361(19) 0.112(5) Uani 1 1 d DU
C8 C -0.0859(13) 0.2255(12) 1.4558(19) 0.126(6) Uani 1 1 d DU
H8 H -0.0589 0.2600 1.5152 0.151 Uiso 1 1 calc R
C12 C -0.0882(13) 0.1633(14) 1.246(2) 0.125(6) Uani 1 1 d DU
H12 H -0.0634 0.1547 1.1661 0.150 Uiso 1 1 calc R
C6 C 0.0290(12) 0.2559(12) 1.302(2) 0.121(6) Uani 1 1 d DU
H6A H 0.0663 0.2139 1.2648 0.145 Uiso 1 1 calc R
H6B H 0.0555 0.2764 1.3798 0.145 Uiso 1 1 calc R
C11 C -0.1633(14) 0.1253(14) 1.281(2) 0.131(6) Uani 1 1 d DU
H11 H -0.1897 0.0907 1.2208 0.157 Uiso 1 1 calc R
C10 C -0.2020(15) 0.1351(14) 1.398(2) 0.137(7) Uani 1 1 d DU
H10 H -0.2537 0.1097 1.4160 0.164 Uiso 1 1 calc R
C9 C -0.1601(13) 0.1845(12) 1.487(2) 0.135(6) Uani 1 1 d DU
H9 H -0.1823 0.1902 1.5690 0.162 Uiso 1 1 calc R

loop_
_atom_site_aniso_label
_atom_site_aniso_U_11
_atom_site_aniso_U_22
_atom_site_aniso_U_33
_atom_site_aniso_U_23
_atom_site_aniso_U_13
_atom_site_aniso_U_12
Ge1 0.0644(12) 0.0635(12) 0.0654(11) 0.0029(9) -0.0062(9) 0.0102(9)
S2 0.056(2) 0.092(3) 0.080(3) 0.001(2) 0.001(2) 0.000(2)
S3 0.082(4) 0.066(4) 0.062(3) 0.000 0.000 0.014(3)
S1 0.117(4) 0.095(4) 0.104(4) 0.013(3) -0.022(3) 0.044(3)
C3 0.068(8) 0.084(7) 0.096(7) -0.027(6) -0.003(7) -0.006(6)
C2 0.103(9) 0.101(8) 0.114(8) -0.013(6) 0.023(8) 0.013(7)
N1 0.098(7) 0.104(6) 0.105(6) -0.008(5) -0.007(5) 0.010(5)
C4 0.099(9) 0.104(8) 0.094(8) -0.020(6) -0.005(7) 0.017(7)
C1 0.104(10) 0.109(8) 0.124(8) -0.001(7) 0.012(8) 0.015(8)
C5 0.117(10) 0.111(8) 0.108(8) -0.010(6) -0.001(8) 0.012(7)
C7 0.115(7) 0.106(7) 0.115(7) 0.003(6) -0.015(5) 0.011(6)
C8 0.129(9) 0.121(10) 0.126(8) -0.007(8) -0.010(8) 0.010(7)
C12 0.138(9) 0.120(10) 0.116(8) 0.003(7) -0.014(7) 0.009(8)
C6 0.116(9) 0.125(9) 0.121(10) 0.006(7) -0.007(8) 0.016(8)
C11 0.140(9) 0.121(10) 0.132(9) 0.001(8) -0.021(8) 0.000(7)
C10 0.135(10) 0.126(10) 0.150(9) 0.009(8) -0.007(7) -0.002(8)
C9 0.138(10) 0.133(11) 0.135(9) -0.003(8) 0.002(7) 0.015(8)

loop_
_atom_type_symbol
_atom_type_description
_atom_type_scat_dispersion_real
_atom_type_scat_dispersion_imag
_atom_type_scat_source
C C 0.0033 0.0016 'International Tables Vol C Tables 4.2.6.8 and 6.1.1.4'
H H 0.0000 0.0000 'International Tables Vol C Tables 4.2.6.8 and 6.1.1.4'
N N 0.0061 0.0033 'International Tables Vol C Tables 4.2.6.8 and 6.1.1.4'
S S 0.1246 0.1234 'International Tables Vol C Tables 4.2.6.8 and 6.1.1.4'
Ge Ge 0.1547 1.8001 'International Tables Vol C Tables 4.2.6.8 and 6.1.1.4'

loop_
_geom_angle_atom_site_label_1
_geom_angle_atom_site_label_2
_geom_angle_atom_site_label_3
_geom_angle
_geom_angle_site_symmetry_1
_geom_angle_site_symmetry_3
S1 Ge1 S2 110.8(2) . .
S1 Ge1 S2 105.0(2) . 6_567
S2 Ge1 S2 110.65(11) . 6_567
S1 Ge1 S3 111.0(2) . .
S2 Ge1 S3 107.68(14) . .
S2 Ge1 S3 111.72(14) 6_567 .
Ge1 S2 Ge1 108.42(18) . 8_657
Ge1 S3 Ge1 108.0(2) . 3
C4 C3 C2 114.6(16) . .
C4 C3 C3 122.1(17) . 5_567
C2 C3 C3 123.1(18) . 5_567
C1 C2 C3 119.0(18) . .
C1 N1 C5 118.4(18) . .
C1 N1 C6 122.7(17) . .
C5 N1 C6 119.0(16) . .
C5 C4 C3 122.9(18) . .
N1 C1 C2 126(2) . .
C4 C5 N1 118.8(18) . .
C12 C7 C8 123(2) . .
C12 C7 C6 117(2) . .
C8 C7 C6 120(2) . .
C7 C8 C9 119(2) . .
C7 C12 C11 115(2) . .
C7 C6 N1 114.1(16) . .
C10 C11 C12 125(2) . .
C11 C10 C9 117(2) . .
C8 C9 C10 121(2) . .

loop_
_geom_bond_atom_site_label_1
_geom_bond_atom_site_label_2
_geom_bond_distance
_geom_bond_site_symmetry_2
Ge1 S1 2.111(5) .
Ge1 S2 2.197(5) .
Ge1 S2 2.212(5) 6_567
Ge1 S3 2.229(4) .
S2 Ge1 2.212(5) 8_657
S3 Ge1 2.229(4) 3
C3 C4 1.376(9) .
C3 C2 1.387(9) .
C3 C3 1.45(3) 5_567
C2 C1 1.373(10) .
N1 C1 1.23(2) .
N1 C5 1.376(9) .
N1 C6 1.494(9) .
C4 C5 1.375(9) .
C7 C12 1.37(3) .
C7 C8 1.370(10) .
C7 C6 1.486(10) .
C8 C9 1.377(10) .
C12 C11 1.379(10) .
C11 C10 1.378(10) .
C10 C9 1.385(10) .
